data_7123727
loop_
_publ_author_name
'Ayers, Kaitlynn M.'
'Schley, Nathan D.'
'Ung, Ga\"el'

_publ_section_title
;
 Monometallic lanthanide salicylhydrazone complexes exhibiting strong
 near-infrared luminescence
;
_journal_name_full 'Chemical Communications'
_journal_paper_doi 10.1039/C9CC03934A
_journal_year 2019
_chemical_formula_moiety 'C44 H46 N8 Nd O2, C F3 O3 S, 0.5(C4 O1)'
_chemical_formula_sum 'C47 H46 F3 N8 Nd O5.5 S'
_chemical_formula_weight 1044.22
_space_group_crystal_system monoclinic
_space_group_IT_number 15
_space_group_name_Hall '-I 2ya'
_space_group_name_H-M_alt 'I 1 2/a 1'
_symmetry_space_group_name_Hall '-I 2ya'
_symmetry_space_group_name_H-M 'I 1 2/a 1'
_atom_sites_solution_hydrogens geom
_atom_sites_solution_primary dual
_audit_creation_date 2018-10-12
_audit_creation_method
;
Olex2 1.2
(compiled 2018.05.29 svn.r3508 for OlexSys, GUI svn.r5506)
;
_audit_update_record
;
2019-01-18 deposited with the CCDC.    2019-06-24 downloaded from the CCDC.
;
_cell_angle_alpha 90
_cell_angle_beta 97.8320(15)
_cell_angle_gamma 90
_cell_formula_units_Z 8
_cell_length_a 37.8547(6)
_cell_length_b 9.37739(14)
_cell_length_c 26.6795(4)
_cell_measurement_reflns_used 16266
_cell_measurement_temperature 100.01(10)
_cell_measurement_theta_max 73.0540
_cell_measurement_theta_min 3.3350
_cell_volume 9382.3(3)
_computing_cell_refinement 'CrysAlisPro 1.171.38.46 (Rigaku OD, 2015)'
_computing_data_collection 'CrysAlisPro 1.171.38.46 (Rigaku OD, 2015)'
_computing_data_reduction 'CrysAlisPro 1.171.38.46 (Rigaku OD, 2015)'
_computing_molecular_graphics 'Olex2 (Dolomanov et al., 2009)'
_computing_publication_material 'Olex2 (Dolomanov et al., 2009)'
_computing_structure_refinement 'ShelXL (Sheldrick, 2015)'
_computing_structure_solution 'ShelXT (Sheldrick, 2015)'
_diffrn_ambient_environment N~2~
_diffrn_ambient_temperature 100.01(10)
_diffrn_detector 'CCD plate'
_diffrn_detector_area_resol_mean 8.1506
_diffrn_detector_type EosS2
_diffrn_measured_fraction_theta_full 0.998
_diffrn_measured_fraction_theta_max 0.976
_diffrn_measurement_details
;
List of Runs (angles in degrees, time in seconds):

  # Type    Start    End  Width  t~exp~   \w     \q     \k     \f   Frames
#--------------------------------------------------------------------------
  1  \w   -104.00 -20.00   1.00    8.00    --  -37.09 -57.00 150.00   84
  2  \w   -104.00 -20.00   1.00    8.00    --  -37.09 -57.00  60.00   84
  3  \w    -30.00  64.00   1.00    8.00    --   37.09 -77.00-150.00   94
  4  \w    -30.00  54.00   1.00    8.00    --   37.09 -57.00  90.00   84
  5  \w    -30.00  54.00   1.00    8.00    --   37.09 -57.00-150.00   84
  6  \w      8.00 108.00   1.00    8.00    --   37.09  19.00-150.00  100
  7  \w     20.00 104.00   1.00    8.00    --   37.09  57.00   0.00   84
  8  \w     43.00 139.00   1.00   24.00    --  111.00 -80.00 -72.37   96
  9  \w     43.00 138.00   1.00   24.00    --  111.00 -77.00   0.00   95
 10  \w     41.00 132.00   1.00   24.00    --  111.00 -30.00  30.00   91
 11  \w     41.00 132.00   1.00   24.00    --  111.00 -30.00 -30.00   91
 12  \w     93.00 178.00   1.00   24.00    --  111.00  61.00 -60.00   85
 13  \w     90.00 178.00   1.00   24.00    --  111.00  30.00 -90.00   88
 14  \w     41.00 132.00   1.00   24.00    --  111.00 -30.00-120.00   91
 15  \w     43.00 139.00   1.00   24.00    --  111.00 -80.00 138.48   96
 16  \w    -64.00  30.00   1.00    8.00    --  -37.09  77.00  30.00   94
 17  \w    -64.00 -16.00   1.00    8.00    --  -37.09  77.00 120.00   48
 18  \w   -105.00 -10.00   1.00    8.00    --  -37.09 -77.00 -30.00   95
 19  \w   -105.00 -10.00   1.00    8.00    --  -37.09 -77.00-120.00   95
 20  \w   -105.00 -10.00   1.00    8.00    --  -37.09 -77.00  30.00   95
 21  \w    -30.00  54.00   1.00    8.00    --   37.09 -57.00 -90.00   84
 22  \w     20.00 104.00   1.00    8.00    --   37.09  57.00 -90.00   84
;
_diffrn_measurement_device 'four-circle diffractometer'
_diffrn_measurement_device_type 'SuperNova, Dual, Cu at zero, EosS2'
_diffrn_measurement_method '\w scans'
_diffrn_orient_matrix_type 'CrysAlisPro convention (1999,Acta A55,543-557)'
_diffrn_orient_matrix_UB_11 0.0006855000
_diffrn_orient_matrix_UB_12 -0.0416752000
_diffrn_orient_matrix_UB_13 0.0559754000
_diffrn_orient_matrix_UB_21 0.0410702000
_diffrn_orient_matrix_UB_22 0.0039935000
_diffrn_orient_matrix_UB_23 0.0073219000
_diffrn_orient_matrix_UB_31 -0.0008480000
_diffrn_orient_matrix_UB_32 0.1588501000
_diffrn_orient_matrix_UB_33 0.0145224000
_diffrn_radiation_monochromator mirror
_diffrn_radiation_probe x-ray
_diffrn_radiation_type CuK\a
_diffrn_radiation_wavelength 1.54184
_diffrn_reflns_av_R_equivalents 0.0457
_diffrn_reflns_av_unetI/netI 0.0543
_diffrn_reflns_Laue_measured_fraction_full 0.998
_diffrn_reflns_Laue_measured_fraction_max 0.976
_diffrn_reflns_limit_h_max 47
_diffrn_reflns_limit_h_min -46
_diffrn_reflns_limit_k_max 11
_diffrn_reflns_limit_k_min -8
_diffrn_reflns_limit_l_max 33
_diffrn_reflns_limit_l_min -28
_diffrn_reflns_number 35768
_diffrn_reflns_point_group_measured_fraction_full 0.998
_diffrn_reflns_point_group_measured_fraction_max 0.976
_diffrn_reflns_theta_full 67.684
_diffrn_reflns_theta_max 73.724
_diffrn_reflns_theta_min 3.344
_diffrn_source 'micro-focus sealed X-ray tube'
_diffrn_source_type 'SuperNova (Cu) X-ray Source'
_exptl_absorpt_coefficient_mu 9.428
_exptl_absorpt_correction_T_max 1.000
_exptl_absorpt_correction_T_min 0.394
_exptl_absorpt_correction_type gaussian
_exptl_absorpt_process_details
;
CrysAlisPro 1.171.38.46 (Rigaku Oxford Diffraction, 2015)
Numerical absorption correction based on gaussian integration over
            a multifaceted crystal model
Empirical absorption correction using spherical harmonics,
 implemented in SCALE3 ABSPACK scaling algorithm.
;
_exptl_crystal_colour yellow
_exptl_crystal_colour_primary yellow
_exptl_crystal_density_diffrn 1.478
_exptl_crystal_description plate
_exptl_crystal_F_000 4248
_exptl_crystal_size_max 0.202
_exptl_crystal_size_mid 0.081
_exptl_crystal_size_min 0.01
_refine_diff_density_max 1.359
_refine_diff_density_min -0.653
_refine_diff_density_rms 0.103
_refine_ls_extinction_method none
_refine_ls_goodness_of_fit_ref 1.029
_refine_ls_hydrogen_treatment constr
_refine_ls_matrix_type full
_refine_ls_number_parameters 645
_refine_ls_number_reflns 9266
_refine_ls_number_restraints 121
_refine_ls_restrained_S_all 1.026
_refine_ls_R_factor_all 0.0552
_refine_ls_R_factor_gt 0.0440
_refine_ls_shift/su_max 0.003
_refine_ls_shift/su_mean 0.000
_refine_ls_structure_factor_coef Fsqd
_refine_ls_weighting_details 'w=1/[\s^2^(Fo^2^)+(0.0702P)^2^+11.3988P] where P=(Fo^2^+2Fc^2^)/3'
_refine_ls_weighting_scheme calc
_refine_ls_wR_factor_gt 0.1148
_refine_ls_wR_factor_ref 0.1233
_reflns_Friedel_coverage 0.000
_reflns_number_gt 7734
_reflns_number_total 9266
_reflns_threshold_expression 'I > 2\s(I)'
_cod_data_source_file c9cc03934a2.cif
_cod_data_source_block kma311
_cod_original_formula_sum 'C47 H46 F3 N8 Nd O5.50 S'
_cod_database_code 7123727
_shelx_shelxl_version_number 2018/1
_chemical_oxdiff_formula C47H52F3N8NdO5S
_shelx_space_group_comment
;
The symmetry employed for this shelxl refinement is uniquely defined
by the following loop, which should always be used as a source of
symmetry information in preference to the above space-group names.
They are only intended as comments.
;
_shelx_estimated_absorpt_t_max 0.912
_shelx_estimated_absorpt_t_min 0.252
_reflns_odcompleteness_completeness 99.60
_reflns_odcompleteness_iscentric 1
_reflns_odcompleteness_theta 69.95
_olex2_refinement_description
;
1. Fixed Uiso
 At 1.2 times of:
  All C(H) groups, All C(H,H) groups
 At 1.5 times of:
  All C(H,H,H) groups
2. Uiso/Uaniso restraints and constraints
O6 \\sim O6B \\sim C46 \\sim C46B \\sim C47 \\sim C47B \\sim C48 \\sim C48B
\\sim C49 \\sim C49B: within 2A with sigma of 0.005 and sigma for terminal
atoms of 0.01
3. Others
 1*[Sof(O6B)+Sof(C46B)+Sof(C47B)+Sof(C48B)+Sof(C49B)]+1*[Sof(O6)+Sof(C46)+
 Sof(C47)+Sof(C48)+Sof(C49)]=0.5 with esd of 0.0001
 Sof(O6B)=Sof(C46B)=Sof(C47B)=Sof(C48B)=Sof(C49B)=FVAR(1)
 Sof(O6)=Sof(C46)=Sof(C47)=Sof(C48)=Sof(C49)=FVAR(2)
4.a Free rotating group:
 O6(C46,C47,C48,C49), O6B(C46B,C47B,C48B,C49B)
4.b Secondary CH2 refined with riding coordinates:
 C6(H6A,H6B), C7(H7A,H7B), C13(H13A,H13B), C14(H14A,H14B), C15(H15A,H15B),
 C21(H21A,H21B)
4.c Aromatic/amide H refined with riding coordinates:
 C1(H1), C2(H2), C3(H3), C4(H4), C9(H9), C10(H10), C11(H11), C12(H12),
 C17(H17), C18(H18), C19(H19), C20(H20), C23(H23), C24(H24), C25(H25), C26(H26),
  C28(H28), C29(H29), C30(H30), C31(H31), C33(H33), C36(H36), C37(H37),
 C39(H39), C40(H40)
4.d Idealised Me refined as rotating group:
 C42(H42A,H42B,H42C), C43(H43A,H43B,H43C), C44(H44A,H44B,H44C)
;
_olex2_date_sample_data_collection 2018-10-11
_olex2_exptl_crystal_mounting_method 'mounted in a polyimide loop'
_olex2_submission_special_instructions 'No special instructions were received'
_oxdiff_exptl_absorpt_empirical_details
;
Empirical correction (ABSPACK) includes:
- Absorption correction using spherical harmonics
- Frame scaling
;
_oxdiff_exptl_absorpt_empirical_full_max 2.039
_oxdiff_exptl_absorpt_empirical_full_min 0.694

loop_
_space_group_symop_operation_xyz
'x, y, z'
'-x+1/2, y, -z'
'x+1/2, y+1/2, z+1/2'
'-x+1, y+1/2, -z+1/2'
'-x, -y, -z'
'x-1/2, -y, z'
'-x+1/2, -y+1/2, -z+1/2'
'x, -y+1/2, z+1/2'

loop_
_atom_site_label
_atom_site_type_symbol
_atom_site_fract_x
_atom_site_fract_y
_atom_site_fract_z
_atom_site_U_iso_or_equiv
_atom_site_adp_type
_atom_site_occupancy
_atom_site_site_symmetry_order
_atom_site_calc_flag
_atom_site_refinement_flags_posn
_atom_site_refinement_flags_adp
_atom_site_refinement_flags_occupancy
_atom_site_disorder_assembly
_atom_site_disorder_group
Nd1 Nd 0.36891(2) 0.41689(2) 0.65864(2) 0.01729(8) Uani 1 1 d . . . . .
O1 O 0.38828(7) 0.5141(3) 0.58620(11) 0.0234(6) Uani 1 1 d . . . . .
O2 O 0.39608(7) 0.3259(3) 0.73279(11) 0.0230(6) Uani 1 1 d . . . . .
N1 N 0.33058(10) 0.5410(4) 0.72600(16) 0.0276(8) Uani 1 1 d . . . . .
N2 N 0.32186(10) 0.6149(4) 0.62046(16) 0.0293(9) Uani 1 1 d . . . . .
N3 N 0.38708(9) 0.6824(4) 0.68536(14) 0.0239(8) Uani 1 1 d . . . . .
N4 N 0.31934(9) 0.2306(4) 0.68150(13) 0.0219(7) Uani 1 1 d . . . . .
N5 N 0.32152(10) 0.3131(4) 0.58057(13) 0.0233(8) Uani 1 1 d . . . . .
N6 N 0.38888(10) 0.1996(4) 0.60847(15) 0.0265(8) Uani 1 1 d . . . . .
N7 N 0.43637(9) 0.4409(4) 0.66099(14) 0.0200(7) Uani 1 1 d . . . . .
N8 N 0.44857(9) 0.5035(4) 0.61809(14) 0.0239(8) Uani 1 1 d . . . . .
C1 C 0.31502(12) 0.2082(5) 0.73028(17) 0.0252(9) Uani 1 1 d . . . . .
H1 H 0.332556 0.241632 0.755338 0.030 Uiso 1 1 calc R . . . .
C2 C 0.28610(12) 0.1386(5) 0.74500(18) 0.0272(10) Uani 1 1 d . . . . .
H2 H 0.284784 0.121467 0.779031 0.033 Uiso 1 1 calc R . . . .
C3 C 0.25916(12) 0.0950(5) 0.70827(19) 0.0290(10) Uani 1 1 d . . . . .
H3 H 0.238685 0.052630 0.717119 0.035 Uiso 1 1 calc R . . . .
C4 C 0.26307(12) 0.1154(5) 0.65787(19) 0.0279(10) Uani 1 1 d . . . . .
H4 H 0.245343 0.086118 0.632359 0.034 Uiso 1 1 calc R . . . .
C5 C 0.29369(11) 0.1799(5) 0.64610(17) 0.0231(9) Uani 1 1 d . . . . .
C6 C 0.30189(12) 0.1850(5) 0.59278(17) 0.0291(10) Uani 1 1 d . . . . .
H6A H 0.315804 0.101484 0.586719 0.035 Uiso 1 1 calc R . . . .
H6B H 0.279656 0.180243 0.569976 0.035 Uiso 1 1 calc R . . . .
C7 C 0.34335(13) 0.2771(5) 0.54044(17) 0.0293(10) Uani 1 1 d . . . . .
H7A H 0.352778 0.363983 0.527608 0.035 Uiso 1 1 calc R . . . .
H7B H 0.328508 0.230728 0.512664 0.035 Uiso 1 1 calc R . . . .
C8 C 0.37394(12) 0.1792(5) 0.56054(18) 0.0270(10) Uani 1 1 d . . . . .
C9 C 0.38673(16) 0.0749(6) 0.5302(2) 0.0403(13) Uani 1 1 d . . . . .
H9 H 0.376074 0.061843 0.497022 0.048 Uiso 1 1 calc R . . . .
C10 C 0.41515(17) -0.0081(6) 0.5498(2) 0.0461(14) Uani 1 1 d . . . . .
H10 H 0.423808 -0.077988 0.529979 0.055 Uiso 1 1 calc R . . . .
C11 C 0.43070(15) 0.0122(6) 0.5987(2) 0.0396(13) Uani 1 1 d . . . . .
H11 H 0.450015 -0.042946 0.612516 0.048 Uiso 1 1 calc R . . . .
C12 C 0.41691(12) 0.1170(5) 0.6268(2) 0.0289(10) Uani 1 1 d . . . . .
H12 H 0.427438 0.131348 0.660034 0.035 Uiso 1 1 calc R . . . .
C13 C 0.29381(13) 0.4226(5) 0.56337(19) 0.0323(11) Uani 1 1 d . . . . .
H13A H 0.274474 0.413947 0.583584 0.039 Uiso 1 1 calc R . . . .
H13B H 0.284165 0.403261 0.528464 0.039 Uiso 1 1 calc R . . . .
C14 C 0.30763(14) 0.5721(6) 0.5672(2) 0.0339(11) Uani 1 1 d . . . . .
H14A H 0.288549 0.636671 0.554198 0.041 Uiso 1 1 calc R . . . .
H14B H 0.326463 0.581629 0.546178 0.041 Uiso 1 1 calc R . . . .
C15 C 0.29298(12) 0.6325(6) 0.6515(2) 0.0357(12) Uani 1 1 d . . . . .
H15A H 0.276512 0.553310 0.645042 0.043 Uiso 1 1 calc R . . . .
H15B H 0.280006 0.719323 0.641310 0.043 Uiso 1 1 calc R . . . .
C16 C 0.30582(12) 0.6397(5) 0.7072(2) 0.0303(11) Uani 1 1 d . . . . .
C17 C 0.29303(13) 0.7404(6) 0.7382(2) 0.0371(12) Uani 1 1 d . . . . .
H17 H 0.276480 0.808201 0.724738 0.045 Uiso 1 1 calc R . . . .
C18 C 0.30511(13) 0.7385(6) 0.7889(2) 0.0417(13) Uani 1 1 d . . . . .
H18 H 0.296587 0.805254 0.810018 0.050 Uiso 1 1 calc R . . . .
C19 C 0.32953(14) 0.6397(6) 0.8087(2) 0.0386(12) Uani 1 1 d . . . . .
H19 H 0.337619 0.636522 0.843221 0.046 Uiso 1 1 calc R . . . .
C20 C 0.34188(13) 0.5435(6) 0.7752(2) 0.0344(11) Uani 1 1 d . . . . .
H20 H 0.359045 0.477349 0.788086 0.041 Uiso 1 1 calc R . . . .
C21 C 0.34086(13) 0.7496(5) 0.61725(19) 0.0332(11) Uani 1 1 d . . . . .
H21A H 0.323615 0.825702 0.609634 0.040 Uiso 1 1 calc R . . . .
H21B H 0.354997 0.744066 0.589590 0.040 Uiso 1 1 calc R . . . .
C22 C 0.36505(12) 0.7858(5) 0.66536(17) 0.0252(9) Uani 1 1 d . . . . .
C23 C 0.36490(14) 0.9206(5) 0.6866(2) 0.0335(11) Uani 1 1 d . . . . .
H23 H 0.348889 0.989367 0.672346 0.040 Uiso 1 1 calc R . . . .
C24 C 0.38862(14) 0.9519(6) 0.7289(2) 0.0370(12) Uani 1 1 d . . . . .
H24 H 0.389054 1.042117 0.743398 0.044 Uiso 1 1 calc R . . . .
C25 C 0.41185(12) 0.8467(6) 0.7495(2) 0.0330(11) Uani 1 1 d . . . . .
H25 H 0.428205 0.864406 0.778110 0.040 Uiso 1 1 calc R . . . .
C26 C 0.40999(11) 0.7142(5) 0.72616(18) 0.0283(10) Uani 1 1 d . . . . .
H26 H 0.425665 0.643596 0.739841 0.034 Uiso 1 1 calc R . . . .
C27 C 0.42750(11) 0.3018(5) 0.76003(16) 0.0218(9) Uani 1 1 d . . . . .
C28 C 0.42922(12) 0.2313(5) 0.80727(17) 0.0267(10) Uani 1 1 d . . . . .
H28 H 0.408210 0.204429 0.819139 0.032 Uiso 1 1 calc R . . . .
C29 C 0.46157(13) 0.2018(5) 0.83600(18) 0.0319(11) Uani 1 1 d . . . . .
H29 H 0.461984 0.152642 0.866356 0.038 Uiso 1 1 calc R . . . .
C30 C 0.49345(12) 0.2441(6) 0.82042(18) 0.0311(10) Uani 1 1 d . . . . .
H30 H 0.515131 0.225128 0.840173 0.037 Uiso 1 1 calc R . . . .
C31 C 0.49224(12) 0.3139(5) 0.77554(19) 0.0312(11) Uani 1 1 d . . . . .
H31 H 0.513530 0.343175 0.765042 0.037 Uiso 1 1 calc R . . . .
C32 C 0.45984(11) 0.3437(5) 0.74420(17) 0.0230(9) Uani 1 1 d . . . . .
C33 C 0.46230(12) 0.4112(5) 0.69566(17) 0.0238(9) Uani 1 1 d . . . . .
H33 H 0.485044 0.435452 0.689064 0.029 Uiso 1 1 calc R . . . .
C34 C 0.42189(11) 0.5359(5) 0.58331(17) 0.0224(9) Uani 1 1 d . . . . .
C35 C 0.43086(12) 0.6064(5) 0.53694(18) 0.0246(9) Uani 1 1 d . . . . .
C36 C 0.46580(12) 0.6464(6) 0.53216(18) 0.0295(10) Uani 1 1 d . . . . .
H36 H 0.484225 0.623791 0.557660 0.035 Uiso 1 1 calc R . . . .
C37 C 0.47317(12) 0.7195(6) 0.48965(18) 0.0318(11) Uani 1 1 d . . . . .
H37 H 0.496655 0.743717 0.486932 0.038 Uiso 1 1 calc R . . . .
C38 C 0.44644(12) 0.7576(5) 0.45097(17) 0.0267(9) Uani 1 1 d . . . . .
C39 C 0.41190(12) 0.7111(5) 0.45485(18) 0.0302(10) Uani 1 1 d . . . . .
H39 H 0.393636 0.729831 0.428679 0.036 Uiso 1 1 calc R . . . .
C40 C 0.40444(12) 0.6372(5) 0.49740(18) 0.0283(10) Uani 1 1 d . . . . .
H40 H 0.381184 0.607874 0.499250 0.034 Uiso 1 1 calc R . . . .
C41 C 0.45540(13) 0.8480(6) 0.40631(19) 0.0319(11) Uani 1 1 d . . . . .
C42 C 0.47348(16) 0.9868(7) 0.4263(2) 0.0475(14) Uani 1 1 d . . . . .
H42A H 0.457213 1.041639 0.443174 0.071 Uiso 1 1 calc GR . . . .
H42B H 0.480213 1.040918 0.398555 0.071 Uiso 1 1 calc GR . . . .
H42C H 0.494351 0.964923 0.449706 0.071 Uiso 1 1 calc GR . . . .
C43 C 0.48042(15) 0.7666(7) 0.3772(2) 0.0442(13) Uani 1 1 d . . . . .
H43A H 0.501459 0.740597 0.399645 0.066 Uiso 1 1 calc GR . . . .
H43B H 0.486938 0.825513 0.350520 0.066 Uiso 1 1 calc GR . . . .
H43C H 0.468769 0.682025 0.363034 0.066 Uiso 1 1 calc GR . . . .
C44 C 0.42224(15) 0.8920(7) 0.3696(2) 0.0437(14) Uani 1 1 d . . . . .
H44A H 0.409751 0.808167 0.356340 0.066 Uiso 1 1 calc GR . . . .
H44B H 0.429465 0.946616 0.342355 0.066 Uiso 1 1 calc GR . . . .
H44C H 0.406824 0.948638 0.387367 0.066 Uiso 1 1 calc GR . . . .
S1 S 0.30498(3) 0.41155(14) 0.40940(4) 0.0313(3) Uani 1 1 d . . . . .
F1 F 0.33804(11) 0.2446(5) 0.35324(13) 0.0721(13) Uani 1 1 d . . . . .
F2 F 0.36905(9) 0.3009(5) 0.42455(13) 0.0662(12) Uani 1 1 d . . . . .
F3 F 0.36106(10) 0.4541(5) 0.36399(16) 0.0747(13) Uani 1 1 d . . . . .
O3 O 0.29084(9) 0.2836(5) 0.42933(14) 0.0441(10) Uani 1 1 d . . . . .
O4 O 0.31831(11) 0.5162(5) 0.44680(15) 0.0495(10) Uani 1 1 d . . . . .
O5 O 0.28420(9) 0.4669(4) 0.36393(13) 0.0388(9) Uani 1 1 d . . . . .
C45 C 0.34511(15) 0.3500(8) 0.3872(2) 0.0484(15) Uani 1 1 d . . . . .
O6 O 0.2455(2) 0.8738(9) 0.4839(3) 0.0396(19) Uani 0.300(2) 1 d . U P A -2
C46 C 0.2815(2) 0.9118(15) 0.4808(5) 0.040(2) Uani 0.300(2) 1 d G U P A -2
C47 C 0.2923(3) 0.848(2) 0.4329(5) 0.033(3) Uani 0.300(2) 1 d G U P A -2
C48 C 0.2326(3) 0.9283(15) 0.5276(5) 0.043(2) Uani 0.300(2) 1 d G U P A -2
C49 C 0.1942(3) 0.8812(19) 0.5270(6) 0.048(3) Uani 0.300(2) 1 d G U P A -2
O6B O 0.2620(4) 0.9523(15) 0.4876(6) 0.041(2) Uani 0.200(2) 1 d . U P B -1
C46B C 0.2663(4) 0.8418(18) 0.4526(7) 0.031(2) Uani 0.200(2) 1 d G U P B -1
C47B C 0.3030(5) 0.856(3) 0.4361(9) 0.033(3) Uani 0.200(2) 1 d G U P B -1
C48B C 0.2283(4) 0.949(2) 0.5056(9) 0.043(2) Uani 0.200(2) 1 d G U P B -1
C49B C 0.2267(6) 1.072(3) 0.5424(10) 0.058(4) Uani 0.200(2) 1 d G U P B -1

loop_
_atom_site_aniso_label
_atom_site_aniso_U_11
_atom_site_aniso_U_22
_atom_site_aniso_U_33
_atom_site_aniso_U_23
_atom_site_aniso_U_13
_atom_site_aniso_U_12
Nd1 0.01487(11) 0.01620(13) 0.02059(13) 0.00021(9) 0.00167(8) 0.00033(8)
O1 0.0186(14) 0.0269(17) 0.0245(15) 0.0036(13) 0.0020(12) -0.0040(12)
O2 0.0165(13) 0.0274(17) 0.0250(15) 0.0005(13) 0.0023(12) -0.0019(12)
N1 0.0239(18) 0.022(2) 0.038(2) -0.0039(17) 0.0099(17) 0.0002(15)
N2 0.0243(18) 0.029(2) 0.032(2) -0.0014(17) -0.0040(17) 0.0034(16)
N3 0.0234(17) 0.0185(19) 0.030(2) -0.0016(15) 0.0033(15) -0.0030(14)
N4 0.0190(16) 0.023(2) 0.0233(18) -0.0024(15) 0.0011(14) -0.0026(14)
N5 0.0242(18) 0.025(2) 0.0190(17) -0.0032(15) -0.0011(15) -0.0007(15)
N6 0.0246(18) 0.027(2) 0.028(2) 0.0017(16) 0.0060(16) -0.0026(15)
N7 0.0189(16) 0.0198(19) 0.0216(18) 0.0002(14) 0.0040(14) 0.0003(13)
N8 0.0227(17) 0.026(2) 0.0235(19) 0.0016(15) 0.0046(15) 0.0007(15)
C1 0.026(2) 0.021(2) 0.028(2) 0.0003(18) 0.0026(18) 0.0024(17)
C2 0.030(2) 0.022(2) 0.030(2) 0.0009(19) 0.0075(19) 0.0040(18)
C3 0.024(2) 0.025(2) 0.040(3) 0.003(2) 0.014(2) 0.0004(17)
C4 0.020(2) 0.024(2) 0.038(3) -0.004(2) -0.0010(19) -0.0014(17)
C5 0.0204(19) 0.021(2) 0.027(2) -0.0020(18) 0.0007(17) 0.0025(16)
C6 0.024(2) 0.036(3) 0.026(2) -0.004(2) 0.0001(19) -0.0037(19)
C7 0.036(2) 0.028(3) 0.023(2) -0.0041(19) 0.0015(19) -0.004(2)
C8 0.032(2) 0.023(2) 0.028(2) -0.0026(19) 0.0105(19) -0.0056(18)
C9 0.057(3) 0.035(3) 0.031(3) -0.009(2) 0.016(3) -0.001(2)
C10 0.061(4) 0.028(3) 0.053(4) -0.013(3) 0.022(3) 0.004(3)
C11 0.040(3) 0.024(3) 0.057(4) 0.000(2) 0.017(3) 0.010(2)
C12 0.027(2) 0.022(2) 0.039(3) 0.000(2) 0.011(2) -0.0002(18)
C13 0.031(2) 0.038(3) 0.024(2) 0.005(2) -0.007(2) 0.002(2)
C14 0.029(2) 0.038(3) 0.032(3) 0.003(2) -0.003(2) 0.003(2)
C15 0.024(2) 0.031(3) 0.051(3) 0.001(2) -0.001(2) 0.005(2)
C16 0.022(2) 0.019(2) 0.053(3) -0.001(2) 0.016(2) -0.0016(17)
C17 0.032(2) 0.028(3) 0.055(3) -0.006(2) 0.017(2) 0.002(2)
C18 0.033(3) 0.030(3) 0.067(4) -0.012(3) 0.023(3) -0.004(2)
C19 0.038(3) 0.047(3) 0.034(3) -0.008(2) 0.014(2) -0.011(2)
C20 0.027(2) 0.029(3) 0.049(3) -0.002(2) 0.011(2) -0.001(2)
C21 0.037(3) 0.024(2) 0.037(3) 0.008(2) 0.000(2) 0.009(2)
C22 0.027(2) 0.021(2) 0.028(2) 0.0043(18) 0.0079(19) -0.0033(17)
C23 0.042(3) 0.016(2) 0.043(3) 0.002(2) 0.010(2) 0.0066(19)
C24 0.039(3) 0.025(3) 0.049(3) -0.008(2) 0.015(2) -0.009(2)
C25 0.026(2) 0.034(3) 0.039(3) -0.009(2) 0.005(2) -0.010(2)
C26 0.019(2) 0.028(3) 0.037(3) -0.008(2) 0.0036(19) 0.0006(17)
C27 0.024(2) 0.016(2) 0.024(2) -0.0012(17) -0.0011(17) 0.0035(16)
C28 0.027(2) 0.026(2) 0.027(2) -0.0006(19) 0.0009(18) -0.0040(18)
C29 0.043(3) 0.023(2) 0.028(2) 0.0005(19) -0.002(2) 0.001(2)
C30 0.025(2) 0.034(3) 0.031(2) 0.004(2) -0.0082(19) 0.006(2)
C31 0.021(2) 0.036(3) 0.036(3) -0.001(2) -0.002(2) 0.0063(19)
C32 0.021(2) 0.023(2) 0.025(2) 0.0009(18) -0.0005(17) 0.0037(16)
C33 0.024(2) 0.023(2) 0.025(2) -0.0011(18) 0.0055(18) 0.0020(17)
C34 0.0177(19) 0.025(2) 0.024(2) 0.0004(18) 0.0008(17) 0.0016(17)
C35 0.023(2) 0.023(2) 0.027(2) -0.0011(18) 0.0044(18) -0.0050(17)
C36 0.021(2) 0.039(3) 0.028(2) 0.004(2) 0.0040(18) -0.0023(19)
C37 0.023(2) 0.043(3) 0.030(2) 0.004(2) 0.0053(19) -0.004(2)
C38 0.028(2) 0.026(2) 0.027(2) 0.0005(19) 0.0057(18) -0.0030(18)
C39 0.026(2) 0.038(3) 0.025(2) 0.004(2) -0.0007(19) -0.0042(19)
C40 0.020(2) 0.034(3) 0.030(2) 0.003(2) 0.0018(18) -0.0025(18)
C41 0.030(2) 0.037(3) 0.030(2) 0.009(2) 0.009(2) -0.003(2)
C42 0.048(3) 0.050(4) 0.047(3) 0.010(3) 0.013(3) -0.010(3)
C43 0.046(3) 0.050(4) 0.039(3) 0.008(3) 0.013(3) 0.004(3)
C44 0.040(3) 0.055(4) 0.038(3) 0.014(3) 0.011(2) 0.004(3)
S1 0.0235(5) 0.0443(7) 0.0260(6) -0.0013(5) 0.0032(4) 0.0019(5)
F1 0.088(3) 0.087(3) 0.0400(19) -0.012(2) 0.0068(19) 0.044(3)
F2 0.0360(18) 0.114(4) 0.047(2) 0.011(2) 0.0004(16) 0.031(2)
F3 0.046(2) 0.112(4) 0.074(3) 0.025(3) 0.033(2) 0.006(2)
O3 0.0348(19) 0.058(3) 0.037(2) 0.0138(18) -0.0033(16) -0.0128(18)
O4 0.052(2) 0.057(3) 0.038(2) -0.011(2) -0.0013(19) -0.002(2)
O5 0.0320(18) 0.055(3) 0.0284(18) 0.0031(17) 0.0024(15) 0.0102(17)
C45 0.036(3) 0.074(5) 0.035(3) 0.007(3) 0.007(2) 0.018(3)
O6 0.032(4) 0.043(4) 0.043(4) -0.013(4) 0.004(4) -0.010(3)
C46 0.032(5) 0.046(4) 0.041(5) -0.011(4) 0.004(4) -0.009(4)
C47 0.020(6) 0.038(6) 0.039(6) -0.003(5) 0.004(5) -0.011(5)
C48 0.032(5) 0.050(5) 0.046(5) -0.019(4) 0.007(4) -0.013(4)
C49 0.040(7) 0.051(7) 0.053(7) -0.018(6) 0.010(6) -0.006(6)
O6B 0.035(5) 0.047(4) 0.043(5) -0.014(4) 0.003(4) -0.008(3)
C46B 0.023(5) 0.036(4) 0.034(5) -0.014(4) 0.008(4) -0.011(4)
C47B 0.019(7) 0.045(6) 0.035(6) -0.005(6) 0.004(6) -0.007(6)
C48B 0.033(5) 0.048(5) 0.047(5) -0.014(4) 0.005(4) -0.010(4)
C49B 0.049(8) 0.062(8) 0.062(8) -0.009(8) 0.005(7) -0.003(7)

loop_
_atom_type_symbol
_atom_type_description
_atom_type_scat_dispersion_real
_atom_type_scat_dispersion_imag
_atom_type_scat_source
C C 0.0181 0.0091 'International Tables Vol C Tables 4.2.6.8 and 6.1.1.4'
H H 0.0000 0.0000 'International Tables Vol C Tables 4.2.6.8 and 6.1.1.4'
F F 0.0727 0.0534 'International Tables Vol C Tables 4.2.6.8 and 6.1.1.4'
N N 0.0311 0.0180 'International Tables Vol C Tables 4.2.6.8 and 6.1.1.4'
Nd Nd -3.1807 10.9079 'International Tables Vol C Tables 4.2.6.8 and 6.1.1.4'
O O 0.0492 0.0322 'International Tables Vol C Tables 4.2.6.8 and 6.1.1.4'
S S 0.3331 0.5567 'International Tables Vol C Tables 4.2.6.8 and 6.1.1.4'

loop_
_exptl_crystal_face_index_h
_exptl_crystal_face_index_k
_exptl_crystal_face_index_l
_exptl_crystal_face_perp_dist
1 -1 -17 0.0197
-1 0 17 0.0545
-2 5 9 0.0683
-24 0 0 0.0091
24 0 0 0.0011
-9 -5 9 0.0740

loop_
_geom_angle_atom_site_label_1
_geom_angle_atom_site_label_2
_geom_angle_atom_site_label_3
_geom_angle
O1 Nd1 N1 129.31(12)
O1 Nd1 N2 71.51(12)
O1 Nd1 N3 75.97(11)
O1 Nd1 N4 138.16(11)
O1 Nd1 N5 75.94(11)
O1 Nd1 N6 74.66(11)
O1 Nd1 N7 64.03(11)
O2 Nd1 O1 135.25(10)
O2 Nd1 N1 78.70(12)
O2 Nd1 N2 142.38(12)
O2 Nd1 N3 92.79(11)
O2 Nd1 N4 78.79(10)
O2 Nd1 N5 134.63(11)
O2 Nd1 N6 91.43(12)
O2 Nd1 N7 71.28(11)
N1 Nd1 N5 107.55(11)
N2 Nd1 N1 64.37(13)
N2 Nd1 N4 95.06(12)
N2 Nd1 N5 67.90(12)
N3 Nd1 N1 64.11(12)
N3 Nd1 N2 65.54(12)
N3 Nd1 N4 135.27(11)
N3 Nd1 N5 131.07(11)
N4 Nd1 N1 71.16(11)
N4 Nd1 N5 62.41(11)
N6 Nd1 N1 153.12(12)
N6 Nd1 N2 124.86(12)
N6 Nd1 N3 142.07(11)
N6 Nd1 N4 82.46(11)
N6 Nd1 N5 62.41(12)
N7 Nd1 N1 124.57(12)
N7 Nd1 N2 123.99(12)
N7 Nd1 N3 71.92(11)
N7 Nd1 N4 140.89(11)
N7 Nd1 N5 126.82(11)
N7 Nd1 N6 73.89(11)
C34 O1 Nd1 121.9(3)
C27 O2 Nd1 143.9(3)
C16 N1 Nd1 116.7(3)
C20 N1 Nd1 122.2(3)
C20 N1 C16 117.8(4)
C14 N2 Nd1 108.0(3)
C15 N2 Nd1 111.8(3)
C15 N2 C14 111.4(4)
C21 N2 Nd1 108.3(3)
C21 N2 C14 107.0(4)
C21 N2 C15 110.3(4)
C22 N3 Nd1 116.6(3)
C26 N3 Nd1 123.1(3)
C26 N3 C22 117.7(4)
C1 N4 Nd1 119.9(3)
C5 N4 Nd1 121.9(3)
C5 N4 C1 116.8(4)
C6 N5 Nd1 114.8(3)
C6 N5 C7 108.9(4)
C6 N5 C13 105.9(4)
C7 N5 Nd1 105.0(2)
C7 N5 C13 111.9(4)
C13 N5 Nd1 110.5(3)
C8 N6 Nd1 119.2(3)
C8 N6 C12 118.3(4)
C12 N6 Nd1 122.0(3)
N8 N7 Nd1 116.8(2)
C33 N7 Nd1 131.4(3)
C33 N7 N8 111.7(3)
C34 N8 N7 111.3(3)
N4 C1 H1 118.2
N4 C1 C2 123.6(4)
C2 C1 H1 118.2
C1 C2 H2 120.7
C3 C2 C1 118.6(4)
C3 C2 H2 120.7
C2 C3 H3 120.6
C2 C3 C4 118.9(4)
C4 C3 H3 120.6
C3 C4 H4 120.5
C5 C4 C3 119.0(4)
C5 C4 H4 120.5
N4 C5 C4 122.9(4)
N4 C5 C6 115.6(4)
C4 C5 C6 121.3(4)
N5 C6 C5 114.4(4)
N5 C6 H6A 108.7
N5 C6 H6B 108.7
C5 C6 H6A 108.7
C5 C6 H6B 108.7
H6A C6 H6B 107.6
N5 C7 H7A 109.5
N5 C7 H7B 109.5
N5 C7 C8 110.9(4)
H7A C7 H7B 108.0
C8 C7 H7A 109.5
C8 C7 H7B 109.5
N6 C8 C7 117.0(4)
N6 C8 C9 121.2(5)
C9 C8 C7 121.8(5)
C8 C9 H9 120.3
C10 C9 C8 119.5(5)
C10 C9 H9 120.3
C9 C10 H10 120.1
C11 C10 C9 119.8(5)
C11 C10 H10 120.1
C10 C11 H11 120.9
C10 C11 C12 118.1(5)
C12 C11 H11 120.9
N6 C12 C11 123.1(5)
N6 C12 H12 118.4
C11 C12 H12 118.4
N5 C13 H13A 108.9
N5 C13 H13B 108.9
N5 C13 C14 113.5(4)
H13A C13 H13B 107.7
C14 C13 H13A 108.9
C14 C13 H13B 108.9
N2 C14 H14A 109.0
N2 C14 H14B 109.0
C13 C14 N2 113.1(4)
C13 C14 H14A 109.0
C13 C14 H14B 109.0
H14A C14 H14B 107.8
N2 C15 H15A 108.9
N2 C15 H15B 108.9
N2 C15 C16 113.4(4)
H15A C15 H15B 107.7
C16 C15 H15A 108.9
C16 C15 H15B 108.9
N1 C16 C15 116.6(4)
N1 C16 C17 121.5(5)
C17 C16 C15 121.9(5)
C16 C17 H17 120.5
C18 C17 C16 119.0(5)
C18 C17 H17 120.5
C17 C18 H18 119.6
C19 C18 C17 120.7(5)
C19 C18 H18 119.6
C18 C19 H19 121.4
C18 C19 C20 117.3(5)
C20 C19 H19 121.4
N1 C20 C19 123.8(5)
N1 C20 H20 118.1
C19 C20 H20 118.1
N2 C21 H21A 109.0
N2 C21 H21B 109.0
N2 C21 C22 113.0(4)
H21A C21 H21B 107.8
C22 C21 H21A 109.0
C22 C21 H21B 109.0
N3 C22 C21 116.6(4)
N3 C22 C23 122.3(4)
C23 C22 C21 121.1(4)
C22 C23 H23 120.3
C24 C23 C22 119.5(5)
C24 C23 H23 120.3
C23 C24 H24 120.6
C23 C24 C25 118.9(5)
C25 C24 H24 120.6
C24 C25 H25 121.0
C24 C25 C26 118.0(5)
C26 C25 H25 121.0
N3 C26 C25 123.8(5)
N3 C26 H26 118.1
C25 C26 H26 118.1
O2 C27 C28 119.7(4)
O2 C27 C32 122.8(4)
C32 C27 C28 117.5(4)
C27 C28 H28 119.4
C29 C28 C27 121.1(4)
C29 C28 H28 119.4
C28 C29 H29 119.4
C28 C29 C30 121.2(5)
C30 C29 H29 119.4
C29 C30 H30 120.8
C31 C30 C29 118.4(4)
C31 C30 H30 120.8
C30 C31 H31 118.7
C30 C31 C32 122.6(5)
C32 C31 H31 118.7
C27 C32 C31 119.2(4)
C27 C32 C33 123.6(4)
C31 C32 C33 117.2(4)
N7 C33 C32 126.8(4)
N7 C33 H33 116.6
C32 C33 H33 116.6
O1 C34 N8 125.9(4)
O1 C34 C35 117.2(4)
N8 C34 C35 116.9(4)
C36 C35 C34 121.5(4)
C40 C35 C34 120.4(4)
C40 C35 C36 118.0(4)
C35 C36 H36 119.8
C37 C36 C35 120.4(4)
C37 C36 H36 119.8
C36 C37 H37 119.1
C36 C37 C38 121.8(4)
C38 C37 H37 119.1
C37 C38 C39 117.4(4)
C37 C38 C41 120.1(4)
C39 C38 C41 122.5(4)
C38 C39 H39 119.6
C40 C39 C38 120.8(4)
C40 C39 H39 119.6
C35 C40 C39 121.4(4)
C35 C40 H40 119.3
C39 C40 H40 119.3
C38 C41 C44 113.2(4)
C42 C41 C38 109.5(4)
C42 C41 C44 106.3(5)
C43 C41 C38 109.9(4)
C43 C41 C42 109.0(5)
C43 C41 C44 108.9(4)
C41 C42 H42A 109.5
C41 C42 H42B 109.5
C41 C42 H42C 109.5
H42A C42 H42B 109.5
H42A C42 H42C 109.5
H42B C42 H42C 109.5
C41 C43 H43A 109.5
C41 C43 H43B 109.5
C41 C43 H43C 109.5
H43A C43 H43B 109.5
H43A C43 H43C 109.5
H43B C43 H43C 109.5
C41 C44 H44A 109.5
C41 C44 H44B 109.5
C41 C44 H44C 109.5
H44A C44 H44B 109.5
H44A C44 H44C 109.5
H44B C44 H44C 109.5
O3 S1 O5 114.8(2)
O3 S1 C45 103.1(3)
O4 S1 O3 115.0(3)
O4 S1 O5 115.8(3)
O4 S1 C45 102.4(3)
O5 S1 C45 103.1(2)
F1 C45 S1 111.0(4)
F2 C45 S1 112.6(4)
F2 C45 F1 107.6(5)
F2 C45 F3 107.0(5)
F3 C45 S1 111.8(5)
F3 C45 F1 106.5(5)
C46 O6 C48 113.5
O6 C46 C47 108.8
O6 C48 C49 108.8
C46B O6B C48B 113.5
O6B C46B C47B 108.8
O6B C48B C49B 108.8

loop_
_geom_bond_atom_site_label_1
_geom_bond_atom_site_label_2
_geom_bond_distance
Nd1 O1 2.343(3)
Nd1 O2 2.268(3)
Nd1 N1 2.720(4)
Nd1 N2 2.677(4)
Nd1 N3 2.655(4)
Nd1 N4 2.694(4)
Nd1 N5 2.736(3)
Nd1 N6 2.606(4)
Nd1 N7 2.556(3)
O1 C34 1.301(5)
O2 C27 1.326(5)
N1 C16 1.363(6)
N1 C20 1.323(7)
N2 C14 1.504(6)
N2 C15 1.468(6)
N2 C21 1.461(6)
N3 C22 1.341(6)
N3 C26 1.330(6)
N4 C1 1.350(6)
N4 C5 1.345(5)
N5 C6 1.472(6)
N5 C7 1.478(6)
N5 C13 1.494(6)
N6 C8 1.340(6)
N6 C12 1.350(6)
N7 N8 1.419(5)
N7 C33 1.284(6)
N8 C34 1.311(5)
C1 H1 0.9300
C1 C2 1.377(6)
C2 H2 0.9300
C2 C3 1.376(7)
C3 H3 0.9300
C3 C4 1.386(7)
C4 H4 0.9300
C4 C5 1.381(6)
C5 C6 1.497(6)
C6 H6A 0.9700
C6 H6B 0.9700
C7 H7A 0.9700
C7 H7B 0.9700
C7 C8 1.518(7)
C8 C9 1.397(7)
C9 H9 0.9300
C9 C10 1.372(8)
C10 H10 0.9300
C10 C11 1.368(8)
C11 H11 0.9300
C11 C12 1.382(7)
C12 H12 0.9300
C13 H13A 0.9700
C13 H13B 0.9700
C13 C14 1.495(7)
C14 H14A 0.9700
C14 H14B 0.9700
C15 H15A 0.9700
C15 H15B 0.9700
C15 C16 1.501(7)
C16 C17 1.385(7)
C17 H17 0.9300
C17 C18 1.367(8)
C18 H18 0.9300
C18 C19 1.364(8)
C19 H19 0.9300
C19 C20 1.396(7)
C20 H20 0.9300
C21 H21A 0.9700
C21 H21B 0.9700
C21 C22 1.510(6)
C22 C23 1.385(6)
C23 H23 0.9300
C23 C24 1.374(7)
C24 H24 0.9300
C24 C25 1.384(8)
C25 H25 0.9300
C25 C26 1.387(7)
C26 H26 0.9300
C27 C28 1.417(6)
C27 C32 1.405(6)
C28 H28 0.9300
C28 C29 1.381(6)
C29 H29 0.9300
C29 C30 1.387(7)
C30 H30 0.9300
C30 C31 1.360(7)
C31 H31 0.9300
C31 C32 1.415(6)
C32 C33 1.456(6)
C33 H33 0.9300
C34 C35 1.482(6)
C35 C36 1.397(6)
C35 C40 1.382(6)
C36 H36 0.9300
C36 C37 1.385(6)
C37 H37 0.9300
C37 C38 1.390(6)
C38 C39 1.395(6)
C38 C41 1.537(6)
C39 H39 0.9300
C39 C40 1.391(6)
C40 H40 0.9300
C41 C42 1.533(8)
C41 C43 1.510(7)
C41 C44 1.539(7)
C42 H42A 0.9600
C42 H42B 0.9600
C42 H42C 0.9600
C43 H43A 0.9600
C43 H43B 0.9600
C43 H43C 0.9600
C44 H44A 0.9600
C44 H44B 0.9600
C44 H44C 0.9600
S1 O3 1.445(4)
S1 O4 1.441(4)
S1 O5 1.449(4)
S1 C45 1.799(6)
F1 C45 1.343(8)
F2 C45 1.334(6)
F3 C45 1.343(8)
O6 C46 1.4195
O6 C48 1.4200
C46 C47 1.5185
C48 C49 1.5169
O6B C46B 1.4192
O6B C48B 1.4196
C46B C47B 1.5176
C48B C49B 1.5184

loop_
_exptl_oxdiff_crystal_face_indexfrac_h
_exptl_oxdiff_crystal_face_indexfrac_k
_exptl_oxdiff_crystal_face_indexfrac_l
_exptl_oxdiff_crystal_face_x
_exptl_oxdiff_crystal_face_y
_exptl_oxdiff_crystal_face_z
1.0019 -1.0032 -17.0029 -0.9092 -0.0874 -0.4071
-1.0030 0.0037 17.0029 0.9509 0.0833 0.2484
-1.9962 5.0005 9.0020 0.2941 0.0039 0.9267
-24.0030 0.0095 0.0055 -0.0165 -0.9857 0.0219
24.0030 -0.0095 -0.0055 0.0165 0.9857 -0.0219
-9.0082 -4.9926 9.0034 0.7059 -0.3240 -0.6547
